data_7014543
loop_
_publ_author_name
'Liu, Dong'
'Li, Ni-Ya'
'Lang, Jian-Ping'

_publ_section_title
;
 Single-crystal to single-crystal transformation of 1D coordination
 polymer via photochemical [2+2] cycloaddition reaction.
;
_journal_issue 10
_journal_name_full 'Dalton transactions (Cambridge, England : 2003)'
_journal_page_first 2170
_journal_page_last 2172
_journal_paper_doi 10.1039/c0dt00931h
_journal_volume 40
_journal_year 2011
_chemical_formula_moiety 'C26 H18 Cd Cl2 N2 O4'
_chemical_formula_sum 'C26 H18 Cd Cl2 N2 O4'
_chemical_formula_weight 605.73
_chemical_name_systematic
;
?
;
_space_group_IT_number 2
_symmetry_cell_setting triclinic
_symmetry_space_group_name_Hall '-P 1'
_symmetry_space_group_name_H-M 'P -1'
_atom_sites_solution_hydrogens geom
_atom_sites_solution_primary direct
_atom_sites_solution_secondary difmap
_audit_creation_method SHELXL-97
_cell_angle_alpha 88.76(3)
_cell_angle_beta 70.26(3)
_cell_angle_gamma 83.15(3)
_cell_formula_units_Z 2
_cell_length_a 10.196(2)
_cell_length_b 10.634(2)
_cell_length_c 11.847(2)
_cell_measurement_reflns_used 5308
_cell_measurement_temperature 223(2)
_cell_measurement_theta_max 27.4855
_cell_measurement_theta_min 3.0459
_cell_volume 1200.1(5)
_computing_cell_refinement 'CrystalClear, Ver. 1.30 (Rigaku/MSC, 2001)'
_computing_data_collection 'CrystalClear, Ver. 1.30 (Rigaku/MSC, 2001)'
_computing_data_reduction 'CrystalStructure, Ver. 3.60 (Rigaku/MSC, 2004)'
_computing_molecular_graphics 'ORTEPII (Johnson, 1976)'
_computing_publication_material SHELXL97
_computing_structure_refinement 'SHELXL-97 (Sheldrick, 1997)'
_computing_structure_solution 'SHELXS-97 (Sheldrick, 1990)'
_diffrn_ambient_temperature 223(2)
_diffrn_measured_fraction_theta_full 0.991
_diffrn_measured_fraction_theta_max 0.991
_diffrn_measurement_device_type 'Rigaku MercuryCCD area detector'
_diffrn_measurement_method \w
_diffrn_radiation_monochromator graphite
_diffrn_radiation_source 'fine-focus sealed tube'
_diffrn_radiation_type MoK\a
_diffrn_radiation_wavelength 0.71073
_diffrn_reflns_av_R_equivalents 0.0270
_diffrn_reflns_av_sigmaI/netI 0.0405
_diffrn_reflns_limit_h_max 10
_diffrn_reflns_limit_h_min -12
_diffrn_reflns_limit_k_max 12
_diffrn_reflns_limit_k_min -12
_diffrn_reflns_limit_l_max 14
_diffrn_reflns_limit_l_min -14
_diffrn_reflns_number 9426
_diffrn_reflns_theta_full 25.05
_diffrn_reflns_theta_max 25.05
_diffrn_reflns_theta_min 3.05
_diffrn_standards_decay_% 0
_diffrn_standards_interval_count 0
_diffrn_standards_interval_time 0
_diffrn_standards_number 0
_exptl_absorpt_coefficient_mu 1.169
_exptl_absorpt_correction_T_max 0.9439
_exptl_absorpt_correction_T_min 0.6213
_exptl_absorpt_correction_type multi-scan
_exptl_absorpt_process_details 'Jacobson, R. (1998) Private communication to Rigaku Company, Tokyo, Japan.'
_exptl_crystal_colour Colorless
_exptl_crystal_density_diffrn 1.676
_exptl_crystal_density_method 'not measured'
_exptl_crystal_description Platelet
_exptl_crystal_F_000 604
_exptl_crystal_size_max 0.45
_exptl_crystal_size_mid 0.30
_exptl_crystal_size_min 0.05
_refine_diff_density_max 0.887
_refine_diff_density_min -0.506
_refine_diff_density_rms 0.078
_refine_ls_extinction_method none
_refine_ls_goodness_of_fit_ref 1.069
_refine_ls_hydrogen_treatment constr
_refine_ls_matrix_type full
_refine_ls_number_parameters 316
_refine_ls_number_reflns 4214
_refine_ls_number_restraints 0
_refine_ls_restrained_S_all 1.069
_refine_ls_R_factor_all 0.0393
_refine_ls_R_factor_gt 0.0303
_refine_ls_shift/su_max 0.001
_refine_ls_shift/su_mean 0.000
_refine_ls_structure_factor_coef Fsqd
_refine_ls_weighting_details 'calc w=1/[\s^2^(Fo^2^)+(0.0320P)^2^+0.3356P] where P=(Fo^2^+2Fc^2^)/3'
_refine_ls_weighting_scheme calc
_refine_ls_wR_factor_gt 0.0656
_refine_ls_wR_factor_ref 0.0691
_reflns_number_gt 3636
_reflns_number_total 4214
_reflns_threshold_expression >2sigma(I)
_cod_data_source_file C0DT00931H.TXT
_cod_data_source_block 2
_cod_depositor_comments
;
The following automatic conversions were performed:
'_exptl_absorpt_correction_type' value 'Multi-scan' changed to
'multi-scan' according to
'/home/saulius/struct/CIF-dictionaries/cif_core.dic' dictionary named
'cif_core.dic' version 2.4.1 from 2010-06-29.

Automatic conversion script
Id: cif_fix_enum 1555 2011-01-17 13:19:09Z saulius 
;
_cod_original_cell_volume 1200.2(5)
_cod_database_code 7014543

loop_
_symmetry_equiv_pos_as_xyz
'x, y, z'
'-x, -y, -z'

loop_
_atom_site_label
_atom_site_type_symbol
_atom_site_fract_x
_atom_site_fract_y
_atom_site_fract_z
_atom_site_U_iso_or_equiv
_atom_site_adp_type
_atom_site_occupancy
_atom_site_symmetry_multiplicity
_atom_site_calc_flag
_atom_site_refinement_flags
_atom_site_disorder_assembly
_atom_site_disorder_group
Cd1 Cd 0.09434(2) 0.60834(2) 0.08304(2) 0.02284(9) Uani 1 1 d . . .
Cl1 Cl 0.45692(11) 0.61722(11) -0.70640(9) 0.0649(3) Uani 1 1 d . . .
Cl2 Cl 0.18833(13) 1.01083(10) 0.67941(9) 0.0611(3) Uani 1 1 d . . .
N1 N -0.0719(3) 0.7694(2) 0.0649(2) 0.0244(6) Uani 1 1 d . . .
N2 N -0.7506(3) 1.4374(2) 0.1046(2) 0.0236(6) Uani 1 1 d . . .
O1 O 0.2406(2) 0.6423(2) -0.1073(2) 0.0335(5) Uani 1 1 d . . .
O2 O 0.0867(2) 0.5239(2) -0.1282(2) 0.0364(6) Uani 1 1 d . . .
O3 O 0.0368(2) 0.6557(2) 0.2903(2) 0.0347(5) Uani 1 1 d . . .
O4 O 0.1925(2) 0.76406(19) 0.16419(19) 0.0294(5) Uani 1 1 d . . .
C1 C -0.2049(3) 0.7779(3) 0.1385(3) 0.0252(7) Uani 1 1 d . . .
H1 H -0.2276 0.7235 0.2041 0.030 Uiso 1 1 calc R . .
C2 C -0.3103(3) 0.8624(3) 0.1231(3) 0.0257(7) Uani 1 1 d . . .
H2 H -0.4022 0.8656 0.1780 0.031 Uiso 1 1 calc R . .
C3 C -0.2806(3) 0.9433(3) 0.0260(3) 0.0217(6) Uani 1 1 d . . .
C4 C -0.1403(3) 0.9382(3) -0.0472(3) 0.0264(7) Uani 1 1 d . . .
H4 H -0.1137 0.9940 -0.1114 0.032 Uiso 1 1 calc R . .
C5 C -0.0410(3) 0.8510(3) -0.0250(3) 0.0267(7) Uani 1 1 d . . .
H5 H 0.0529 0.8489 -0.0755 0.032 Uiso 1 1 calc R . .
C6 C -0.3909(3) 1.0205(3) -0.0133(3) 0.0217(6) Uani 1 1 d . . .
H6 H -0.3526 1.0931 -0.0618 0.026 Uiso 1 1 calc R . .
C7 C -0.5365(3) 1.0623(3) 0.0825(3) 0.0216(6) Uani 1 1 d . . .
H7 H -0.5420 1.0253 0.1612 0.026 Uiso 1 1 calc R . .
C8 C -0.5936(3) 1.2003(3) 0.0971(3) 0.0213(6) Uani 1 1 d . . .
C9 C -0.7173(3) 1.2373(3) 0.1914(3) 0.0282(7) Uani 1 1 d . . .
H9 H -0.7500 1.1818 0.2549 0.034 Uiso 1 1 calc R . .
C10 C -0.7922(3) 1.3543(3) 0.1923(3) 0.0308(7) Uani 1 1 d . . .
H10 H -0.8754 1.3766 0.2570 0.037 Uiso 1 1 calc R . .
C11 C -0.6263(3) 1.4068(3) 0.0196(3) 0.0241(7) Uani 1 1 d . . .
H11 H -0.5926 1.4665 -0.0397 0.029 Uiso 1 1 calc R . .
C12 C -0.5439(3) 1.2920(3) 0.0137(3) 0.0250(7) Uani 1 1 d . . .
H12 H -0.4553 1.2765 -0.0462 0.030 Uiso 1 1 calc R . .
C13 C 0.1901(3) 0.5853(3) -0.1717(3) 0.0261(7) Uani 1 1 d . . .
C14 C 0.2557(3) 0.5925(3) -0.3058(3) 0.0265(7) Uani 1 1 d . . .
C15 C 0.3613(3) 0.6699(3) -0.3544(3) 0.0340(8) Uani 1 1 d . . .
H15 H 0.3915 0.7168 -0.3033 0.041 Uiso 1 1 calc R . .
C16 C 0.4218(4) 0.6780(4) -0.4772(3) 0.0430(9) Uani 1 1 d . . .
H16 H 0.4920 0.7313 -0.5101 0.052 Uiso 1 1 calc R . .
C17 C 0.3789(4) 0.6080(4) -0.5506(3) 0.0405(9) Uani 1 1 d . . .
C18 C 0.2758(4) 0.5299(3) -0.5051(3) 0.0411(9) Uani 1 1 d . . .
H18 H 0.2476 0.4819 -0.5567 0.049 Uiso 1 1 calc R . .
C19 C 0.2143(3) 0.5230(3) -0.3821(3) 0.0344(8) Uani 1 1 d . . .
H19 H 0.1433 0.4704 -0.3501 0.041 Uiso 1 1 calc R . .
C20 C 0.1189(3) 0.7388(3) 0.2695(3) 0.0248(7) Uani 1 1 d . . .
C21 C 0.1313(3) 0.8099(3) 0.3717(3) 0.0248(7) Uani 1 1 d . . .
C22 C 0.0516(3) 0.7878(3) 0.4894(3) 0.0333(8) Uani 1 1 d . . .
H22 H -0.0148 0.7297 0.5050 0.040 Uiso 1 1 calc R . .
C23 C 0.0686(4) 0.8496(3) 0.5835(3) 0.0394(9) Uani 1 1 d . . .
H23 H 0.0147 0.8337 0.6630 0.047 Uiso 1 1 calc R . .
C24 C 0.1655(4) 0.9351(3) 0.5595(3) 0.0378(8) Uani 1 1 d . . .
C25 C 0.2446(4) 0.9609(3) 0.4448(3) 0.0423(9) Uani 1 1 d . . .
H25 H 0.3094 1.0204 0.4298 0.051 Uiso 1 1 calc R . .
C26 C 0.2269(4) 0.8969(3) 0.3510(3) 0.0346(8) Uani 1 1 d . . .
H26 H 0.2812 0.9131 0.2716 0.042 Uiso 1 1 calc R . .

loop_
_atom_site_aniso_label
_atom_site_aniso_U_11
_atom_site_aniso_U_22
_atom_site_aniso_U_33
_atom_site_aniso_U_23
_atom_site_aniso_U_13
_atom_site_aniso_U_12
Cd1 0.02088(13) 0.02089(13) 0.02693(14) 0.00080(9) -0.00984(10) 0.00210(9)
Cl1 0.0564(6) 0.0858(8) 0.0276(5) 0.0177(5) 0.0053(5) 0.0267(6)
Cl2 0.0837(8) 0.0632(7) 0.0455(6) -0.0181(5) -0.0328(6) -0.0074(6)
N1 0.0251(13) 0.0191(13) 0.0334(15) -0.0005(12) -0.0168(12) 0.0017(11)
N2 0.0250(13) 0.0201(13) 0.0249(14) -0.0047(11) -0.0089(11) 0.0027(11)
O1 0.0324(12) 0.0413(13) 0.0273(12) 0.0001(11) -0.0113(10) -0.0023(11)
O2 0.0346(13) 0.0360(13) 0.0319(13) 0.0024(11) -0.0008(11) -0.0102(11)
O3 0.0353(13) 0.0341(13) 0.0338(13) 0.0004(11) -0.0078(11) -0.0124(11)
O4 0.0321(12) 0.0304(12) 0.0266(12) 0.0010(10) -0.0102(10) -0.0058(10)
C1 0.0244(16) 0.0268(16) 0.0235(16) 0.0022(14) -0.0085(13) 0.0018(14)
C2 0.0226(15) 0.0270(16) 0.0267(17) 0.0014(14) -0.0083(13) -0.0005(13)
C3 0.0212(15) 0.0167(14) 0.0294(17) -0.0009(13) -0.0116(13) -0.0014(12)
C4 0.0206(15) 0.0240(16) 0.0323(18) 0.0074(14) -0.0063(14) -0.0032(13)
C5 0.0181(15) 0.0252(16) 0.0364(19) 0.0012(15) -0.0096(14) 0.0001(13)
C6 0.0196(14) 0.0186(15) 0.0261(17) 0.0038(13) -0.0078(13) 0.0005(12)
C7 0.0196(15) 0.0218(15) 0.0238(16) 0.0006(13) -0.0089(13) 0.0013(13)
C8 0.0202(15) 0.0216(15) 0.0252(16) 0.0012(13) -0.0125(13) 0.0002(13)
C9 0.0294(17) 0.0232(16) 0.0257(17) 0.0076(14) -0.0037(14) 0.0034(14)
C10 0.0267(17) 0.0278(17) 0.0305(19) 0.0000(15) -0.0027(14) 0.0047(14)
C11 0.0245(16) 0.0189(15) 0.0299(17) 0.0044(14) -0.0107(14) -0.0022(13)
C12 0.0202(15) 0.0225(16) 0.0294(17) -0.0010(14) -0.0056(13) 0.0004(13)
C13 0.0241(16) 0.0213(16) 0.0294(18) 0.0042(14) -0.0079(14) 0.0067(14)
C14 0.0237(16) 0.0283(17) 0.0243(17) 0.0067(14) -0.0058(14) 0.0021(14)
C15 0.0299(18) 0.0334(18) 0.038(2) 0.0057(16) -0.0112(16) -0.0034(15)
C16 0.0306(19) 0.048(2) 0.038(2) 0.0205(19) 0.0027(16) -0.0027(17)
C17 0.036(2) 0.053(2) 0.0207(18) 0.0116(17) -0.0009(16) 0.0162(18)
C18 0.043(2) 0.048(2) 0.029(2) -0.0013(17) -0.0112(17) 0.0060(18)
C19 0.0305(18) 0.039(2) 0.0302(19) 0.0027(16) -0.0075(15) -0.0016(16)
C20 0.0225(15) 0.0231(16) 0.0278(18) -0.0012(14) -0.0096(14) 0.0048(13)
C21 0.0267(16) 0.0219(15) 0.0263(17) 0.0029(14) -0.0109(14) 0.0013(13)
C22 0.0317(18) 0.0379(19) 0.0294(19) -0.0003(16) -0.0084(15) -0.0064(16)
C23 0.0355(19) 0.052(2) 0.0265(19) -0.0012(17) -0.0058(16) -0.0017(18)
C24 0.051(2) 0.0323(19) 0.034(2) -0.0099(16) -0.0216(18) 0.0061(17)
C25 0.064(3) 0.0341(19) 0.040(2) 0.0051(17) -0.027(2) -0.0182(19)
C26 0.045(2) 0.0326(18) 0.0278(18) 0.0077(15) -0.0125(16) -0.0103(17)

loop_
_atom_type_symbol
_atom_type_description
_atom_type_scat_dispersion_real
_atom_type_scat_dispersion_imag
_atom_type_scat_source
C C 0.0033 0.0016 'International Tables Vol C Tables 4.2.6.8 and 6.1.1.4'
H H 0.0000 0.0000 'International Tables Vol C Tables 4.2.6.8 and 6.1.1.4'
Cd Cd -0.8075 1.2024 'International Tables Vol C Tables 4.2.6.8 and 6.1.1.4'
Cl Cl 0.1484 0.1585 'International Tables Vol C Tables 4.2.6.8 and 6.1.1.4'
N N 0.0061 0.0033 'International Tables Vol C Tables 4.2.6.8 and 6.1.1.4'
O O 0.0106 0.0060 'International Tables Vol C Tables 4.2.6.8 and 6.1.1.4'

loop_
_geom_angle_atom_site_label_1
_geom_angle_atom_site_label_2
_geom_angle_atom_site_label_3
_geom_angle
_geom_angle_site_symmetry_1
_geom_angle_site_symmetry_3
_geom_angle_publ_flag
O1 Cd1 N1 91.04(9) . . ?
O1 Cd1 N2 91.23(9) . 1_645 ?
N1 Cd1 N2 176.08(8) . 1_645 ?
O1 Cd1 O2 124.19(8) . 2_565 ?
N1 Cd1 O2 86.15(8) . 2_565 ?
N2 Cd1 O2 89.93(8) 1_645 2_565 ?
O1 Cd1 O3 145.51(8) . . ?
N1 Cd1 O3 91.72(9) . . ?
N2 Cd1 O3 88.22(9) 1_645 . ?
O2 Cd1 O3 90.29(8) 2_565 . ?
O1 Cd1 O4 90.96(8) . . ?
N1 Cd1 O4 87.88(8) . . ?
N2 Cd1 O4 95.27(8) 1_645 . ?
O2 Cd1 O4 144.39(8) 2_565 . ?
O3 Cd1 O4 54.82(7) . . ?
O1 Cd1 O2 51.50(7) . . ?
N1 Cd1 O2 84.09(8) . . ?
N2 Cd1 O2 94.83(8) 1_645 . ?
O2 Cd1 O2 72.81(8) 2_565 . ?
O3 Cd1 O2 162.79(7) . . ?
O4 Cd1 O2 141.24(7) . . ?
O1 Cd1 C20 118.40(9) . . ?
N1 Cd1 C20 89.64(9) . . ?
N2 Cd1 C20 92.09(9) 1_645 . ?
O2 Cd1 C20 117.30(9) 2_565 . ?
O3 Cd1 C20 27.30(8) . . ?
O4 Cd1 C20 27.53(8) . . ?
O2 Cd1 C20 167.80(7) . . ?
O1 Cd1 C13 25.45(8) . . ?
N1 Cd1 C13 86.81(9) . . ?
N2 Cd1 C13 93.88(9) 1_645 . ?
O2 Cd1 C13 98.84(9) 2_565 . ?
O3 Cd1 C13 170.62(8) . . ?
O4 Cd1 C13 115.84(8) . . ?
O2 Cd1 C13 26.06(7) . . ?
C20 Cd1 C13 143.35(9) . . ?
C1 N1 C5 117.3(2) . . ?
C1 N1 Cd1 121.15(19) . . ?
C5 N1 Cd1 121.3(2) . . ?
C11 N2 C10 117.0(3) . . ?
C11 N2 Cd1 121.22(19) . 1_465 ?
C10 N2 Cd1 120.8(2) . 1_465 ?
C13 O1 Cd1 102.76(18) . . ?
C13 O2 Cd1 169.3(2) . 2_565 ?
C13 O2 Cd1 83.23(19) . . ?
Cd1 O2 Cd1 107.19(8) 2_565 . ?
C20 O3 Cd1 92.38(18) . . ?
C20 O4 Cd1 90.76(17) . . ?
N1 C1 C2 123.2(3) . . ?
N1 C1 H1 118.4 . . ?
C2 C1 H1 118.4 . . ?
C1 C2 C3 119.9(3) . . ?
C1 C2 H2 120.1 . . ?
C3 C2 H2 120.1 . . ?
C2 C3 C4 116.6(3) . . ?
C2 C3 C6 124.1(3) . . ?
C4 C3 C6 118.8(3) . . ?
C5 C4 C3 119.7(3) . . ?
C5 C4 H4 120.1 . . ?
C3 C4 H4 120.1 . . ?
N1 C5 C4 123.1(3) . . ?
N1 C5 H5 118.5 . . ?
C4 C5 H5 118.5 . . ?
C3 C6 C7 118.6(2) . . ?
C3 C6 C7 113.3(2) . 2_475 ?
C7 C6 C7 90.2(2) . 2_475 ?
C3 C6 H6 111.1 . . ?
C7 C6 H6 111.1 . . ?
C7 C6 H6 111.1 2_475 . ?
C8 C7 C6 119.5(2) . . ?
C8 C7 C6 113.9(2) . 2_475 ?
C6 C7 C6 89.8(2) . 2_475 ?
C8 C7 H7 110.7 . . ?
C6 C7 H7 110.7 . . ?
C6 C7 H7 110.7 2_475 . ?
C12 C8 C9 116.3(3) . . ?
C12 C8 C7 124.6(3) . . ?
C9 C8 C7 118.5(3) . . ?
C10 C9 C8 120.6(3) . . ?
C10 C9 H9 119.7 . . ?
C8 C9 H9 119.7 . . ?
N2 C10 C9 122.4(3) . . ?
N2 C10 H10 118.8 . . ?
C9 C10 H10 118.8 . . ?
N2 C11 C12 123.7(3) . . ?
N2 C11 H11 118.1 . . ?
C12 C11 H11 118.1 . . ?
C11 C12 C8 119.3(3) . . ?
C11 C12 H12 120.4 . . ?
C8 C12 H12 120.4 . . ?
O1 C13 O2 122.5(3) . . ?
O1 C13 C14 118.1(3) . . ?
O2 C13 C14 119.4(3) . . ?
O1 C13 Cd1 51.79(15) . . ?
O2 C13 Cd1 70.71(17) . . ?
C14 C13 Cd1 169.6(2) . . ?
C19 C14 C15 119.1(3) . . ?
C19 C14 C13 121.3(3) . . ?
C15 C14 C13 119.6(3) . . ?
C16 C15 C14 120.2(3) . . ?
C16 C15 H15 119.9 . . ?
C14 C15 H15 119.9 . . ?
C17 C16 C15 119.5(3) . . ?
C17 C16 H16 120.3 . . ?
C15 C16 H16 120.3 . . ?
C16 C17 C18 121.6(3) . . ?
C16 C17 Cl1 119.4(3) . . ?
C18 C17 Cl1 119.1(3) . . ?
C17 C18 C19 118.9(3) . . ?
C17 C18 H18 120.6 . . ?
C19 C18 H18 120.6 . . ?
C14 C19 C18 120.8(3) . . ?
C14 C19 H19 119.6 . . ?
C18 C19 H19 119.6 . . ?
O3 C20 O4 122.0(3) . . ?
O3 C20 C21 119.4(3) . . ?
O4 C20 C21 118.6(3) . . ?
O3 C20 Cd1 60.32(16) . . ?
O4 C20 Cd1 61.71(16) . . ?
C21 C20 Cd1 179.6(2) . . ?
C26 C21 C22 118.5(3) . . ?
C26 C21 C20 120.2(3) . . ?
C22 C21 C20 121.3(3) . . ?
C23 C22 C21 120.9(3) . . ?
C23 C22 H22 119.6 . . ?
C21 C22 H22 119.6 . . ?
C22 C23 C24 119.1(3) . . ?
C22 C23 H23 120.5 . . ?
C24 C23 H23 120.5 . . ?
C25 C24 C23 121.8(3) . . ?
C25 C24 Cl2 119.4(3) . . ?
C23 C24 Cl2 118.7(3) . . ?
C24 C25 C26 118.3(3) . . ?
C24 C25 H25 120.9 . . ?
C26 C25 H25 120.9 . . ?
C21 C26 C25 121.4(3) . . ?
C21 C26 H26 119.3 . . ?
C25 C26 H26 119.3 . . ?

loop_
_geom_bond_atom_site_label_1
_geom_bond_atom_site_label_2
_geom_bond_distance
_geom_bond_site_symmetry_2
_geom_bond_publ_flag
Cd1 O1 2.294(2) . ?
Cd1 N1 2.321(2) . ?
Cd1 N2 2.331(2) 1_645 ?
Cd1 O2 2.364(2) 2_565 ?
Cd1 O3 2.375(2) . ?
Cd1 O4 2.405(2) . ?
Cd1 O2 2.706(2) . ?
Cd1 C20 2.731(3) . ?
Cd1 C13 2.847(3) . ?
Cl1 C17 1.752(3) . ?
Cl2 C24 1.743(3) . ?
N1 C1 1.335(4) . ?
N1 C5 1.337(4) . ?
N2 C11 1.335(4) . ?
N2 C10 1.339(4) . ?
N2 Cd1 2.331(2) 1_465 ?
O1 C13 1.255(4) . ?
O2 C13 1.259(4) . ?
O2 Cd1 2.364(2) 2_565 ?
O3 C20 1.253(4) . ?
O4 C20 1.262(4) . ?
C1 C2 1.375(4) . ?
C1 H1 0.9400 . ?
C2 C3 1.392(4) . ?
C2 H2 0.9400 . ?
C3 C4 1.395(4) . ?
C3 C6 1.507(4) . ?
C4 C5 1.378(4) . ?
C4 H4 0.9400 . ?
C5 H5 0.9400 . ?
C6 C7 1.554(4) . ?
C6 C7 1.611(4) 2_475 ?
C6 H6 0.9900 . ?
C7 C8 1.504(4) . ?
C7 C6 1.611(4) 2_475 ?
C7 H7 0.9900 . ?
C8 C12 1.386(4) . ?
C8 C9 1.394(4) . ?
C9 C10 1.379(4) . ?
C9 H9 0.9400 . ?
C10 H10 0.9400 . ?
C11 C12 1.386(4) . ?
C11 H11 0.9400 . ?
C12 H12 0.9400 . ?
C13 C14 1.506(4) . ?
C14 C19 1.379(5) . ?
C14 C15 1.392(4) . ?
C15 C16 1.381(5) . ?
C15 H15 0.9400 . ?
C16 C17 1.365(5) . ?
C16 H16 0.9400 . ?
C17 C18 1.375(5) . ?
C18 C19 1.382(5) . ?
C18 H18 0.9400 . ?
C19 H19 0.9400 . ?
C20 C21 1.490(4) . ?
C21 C26 1.382(4) . ?
C21 C22 1.388(4) . ?
C22 C23 1.376(5) . ?
C22 H22 0.9400 . ?
C23 C24 1.378(5) . ?
C23 H23 0.9400 . ?
C24 C25 1.367(5) . ?
C25 C26 1.389(5) . ?
C25 H25 0.9400 . ?
C26 H26 0.9400 . ?
